data_4326621
loop_
_publ_author_name
'Yupu Liu'
'Youying Di'
'Donghua He'
'Qian Zhou'
'Jianmin Dou'

_publ_section_title
;
 Crystal Structures, Lattice Potential Energies, and Thermochemical
 Properties of Crystalline Compounds (1-CnH2n+1NH3)2ZnCl4(s) (n= 8, 10,
 12, and 13)
;
_journal_name_full 'Inorganic Chemistry'
_journal_page_first 10755
_journal_page_last 10764
_journal_paper_doi 10.1021/ic2012974
_journal_volume 50
_journal_year 2011
_chemical_formula_sum 'C16 H40 Cl4 N2 Zn'
_chemical_formula_weight 467.67
_chemical_name_systematic
; 
 ? 
;
_space_group_IT_number 14
_symmetry_cell_setting monoclinic
_symmetry_space_group_name_Hall '-P 2yn'
_symmetry_space_group_name_H-M 'P 1 21/n 1'
_atom_sites_solution_hydrogens geom
_atom_sites_solution_primary direct
_atom_sites_solution_secondary difmap
_audit_creation_method SHELXL-97
_cell_angle_alpha 90.00
_cell_angle_beta 95.3270(10)
_cell_angle_gamma 90.00
_cell_formula_units_Z 4
_cell_length_a 7.3729(8)
_cell_length_b 10.3435(11)
_cell_length_c 32.512(3)
_cell_measurement_reflns_used 3670
_cell_measurement_temperature 298(2)
_cell_measurement_theta_max 23.596
_cell_measurement_theta_min 2.5165
_cell_volume 2468.7(4)
_computing_cell_refinement 'Bruker SMART'
_computing_data_collection 'Bruker SMART'
_computing_data_reduction 'Bruker SHELXTL'
_computing_molecular_graphics 'Bruker SHELXTL'
_computing_publication_material 'Bruker SHELXTL'
_computing_structure_refinement 'SHELXL-97 (Sheldrick, 1997)'
_computing_structure_solution 'SHELXS-97 (Sheldrick, 1990)'
_diffrn_ambient_temperature 298(2)
_diffrn_measured_fraction_theta_full 0.999
_diffrn_measured_fraction_theta_max 0.999
_diffrn_measurement_device_type 'CCD area detector'
_diffrn_measurement_method 'phi and omega scans'
_diffrn_radiation_monochromator graphite
_diffrn_radiation_source 'fine-focus sealed tube'
_diffrn_radiation_type MoK\a
_diffrn_radiation_wavelength 0.71073
_diffrn_reflns_av_R_equivalents 0.0534
_diffrn_reflns_av_sigmaI/netI 0.0522
_diffrn_reflns_limit_h_max 5
_diffrn_reflns_limit_h_min -8
_diffrn_reflns_limit_k_max 11
_diffrn_reflns_limit_k_min -12
_diffrn_reflns_limit_l_max 38
_diffrn_reflns_limit_l_min -36
_diffrn_reflns_number 12063
_diffrn_reflns_theta_full 25.02
_diffrn_reflns_theta_max 25.02
_diffrn_reflns_theta_min 2.07
_exptl_absorpt_coefficient_mu 1.429
_exptl_absorpt_correction_T_max 0.7346
_exptl_absorpt_correction_T_min 0.5656
_exptl_absorpt_correction_type multi-scan
_exptl_absorpt_process_details sadabs
_exptl_crystal_colour colorless
_exptl_crystal_density_diffrn 1.258
_exptl_crystal_description block
_exptl_crystal_F_000 992
_exptl_crystal_size_max 0.45
_exptl_crystal_size_mid 0.41
_exptl_crystal_size_min 0.23
_refine_diff_density_max 0.383
_refine_diff_density_min -0.601
_refine_diff_density_rms 0.092
_refine_ls_extinction_method none
_refine_ls_goodness_of_fit_ref 1.150
_refine_ls_hydrogen_treatment constr
_refine_ls_matrix_type full
_refine_ls_number_parameters 208
_refine_ls_number_reflns 4346
_refine_ls_number_restraints 0
_refine_ls_restrained_S_all 1.150
_refine_ls_R_factor_all 0.0943
_refine_ls_R_factor_gt 0.0653
_refine_ls_shift/su_max 0.001
_refine_ls_shift/su_mean 0.000
_refine_ls_structure_factor_coef Fsqd
_refine_ls_weighting_details 'calc w=1/[\s^2^(Fo^2^)+(0.0516P)^2^+3.4462P] where P=(Fo^2^+2Fc^2^)/3'
_refine_ls_weighting_scheme calc
_refine_ls_wR_factor_gt 0.1434
_refine_ls_wR_factor_ref 0.1562
_reflns_number_gt 3093
_reflns_number_total 4346
_reflns_threshold_expression >2sigma(I)
_cod_data_source_file ic2012974_si_001_1.cif
_cod_data_source_block C16H40Cl4N2Zn
_cod_database_code 4326621

loop_
_symmetry_equiv_pos_as_xyz
'x, y, z'
'-x+1/2, y+1/2, -z+1/2'
'-x, -y, -z'
'x-1/2, -y-1/2, z-1/2'

loop_
_atom_site_label
_atom_site_type_symbol
_atom_site_fract_x
_atom_site_fract_y
_atom_site_fract_z
_atom_site_U_iso_or_equiv
_atom_site_adp_type
_atom_site_occupancy
_atom_site_symmetry_multiplicity
_atom_site_calc_flag
_atom_site_refinement_flags
Zn1 Zn 0.25980(8) 0.73094(6) 0.52215(2) 0.0520(2) Uani 1 1 d .
Cl1 Cl 0.01083(18) 0.83519(15) 0.53995(5) 0.0632(4) Uani 1 1 d .
Cl2 Cl 0.2899(2) 0.74983(15) 0.45348(5) 0.0642(4) Uani 1 1 d .
Cl3 Cl 0.50889(18) 0.82883(15) 0.55431(5) 0.0668(4) Uani 1 1 d .
Cl4 Cl 0.2549(3) 0.52164(15) 0.53972(5) 0.0807(5) Uani 1 1 d .
N1 N 0.2397(7) 0.4362(5) 0.44249(14) 0.0692(14) Uani 1 1 d .
H1A H 0.3534 0.4067 0.4437 0.104 Uiso 1 1 calc R
H1B H 0.1740 0.3858 0.4576 0.104 Uiso 1 1 calc R
H1C H 0.2400 0.5166 0.4523 0.104 Uiso 1 1 calc R
N2 N 0.7006(6) 0.8918(5) 0.46368(15) 0.0647(13) Uani 1 1 d .
H2A H 0.6796 0.9725 0.4550 0.097 Uiso 1 1 calc R
H2B H 0.7734 0.8928 0.4871 0.097 Uiso 1 1 calc R
H2C H 0.5956 0.8540 0.4680 0.097 Uiso 1 1 calc R
C1 C 0.1605(10) 0.4356(8) 0.3998(2) 0.093(2) Uani 1 1 d .
H1D H 0.1176 0.3489 0.3930 0.111 Uiso 1 1 calc R
H1E H 0.0552 0.4923 0.3976 0.111 Uiso 1 1 calc R
C2 C 0.2800(9) 0.4752(7) 0.36976(19) 0.0789(19) Uani 1 1 d .
H2D H 0.3903 0.4237 0.3736 0.095 Uiso 1 1 calc R
H2E H 0.3141 0.5646 0.3751 0.095 Uiso 1 1 calc R
C3 C 0.2045(11) 0.4635(9) 0.3261(2) 0.103(3) Uani 1 1 d .
H3A H 0.1735 0.3732 0.3214 0.123 Uiso 1 1 calc R
H3B H 0.0907 0.5112 0.3234 0.123 Uiso 1 1 calc R
C4 C 0.3045(10) 0.5033(8) 0.2926(2) 0.089(2) Uani 1 1 d .
H4A H 0.4238 0.4632 0.2968 0.107 Uiso 1 1 calc R
H4B H 0.3233 0.5958 0.2953 0.107 Uiso 1 1 calc R
C5 C 0.2363(11) 0.4789(9) 0.2501(2) 0.109(3) Uani 1 1 d .
H5A H 0.2178 0.3862 0.2480 0.131 Uiso 1 1 calc R
H5B H 0.1161 0.5177 0.2466 0.131 Uiso 1 1 calc R
C6 C 0.3231(9) 0.5147(8) 0.2148(2) 0.088(2) Uani 1 1 d .
H6A H 0.4440 0.4770 0.2184 0.106 Uiso 1 1 calc R
H6B H 0.3398 0.6077 0.2165 0.106 Uiso 1 1 calc R
C7 C 0.2540(11) 0.4880(11) 0.1731(2) 0.125(4) Uani 1 1 d .
H7A H 0.2364 0.3951 0.1716 0.150 Uiso 1 1 calc R
H7B H 0.1332 0.5260 0.1696 0.150 Uiso 1 1 calc R
C8 C 0.3362(12) 0.5214(10) 0.1379(2) 0.119(3) Uani 1 1 d .
H8A H 0.3502 0.6136 0.1368 0.179 Uiso 1 1 calc R
H8B H 0.2616 0.4928 0.1138 0.179 Uiso 1 1 calc R
H8C H 0.4537 0.4810 0.1386 0.179 Uiso 1 1 calc R
C9 C 0.7884(8) 0.8194(6) 0.43219(19) 0.0668(16) Uani 1 1 d .
H9A H 0.7875 0.7281 0.4389 0.080 Uiso 1 1 calc R
H9B H 0.9145 0.8466 0.4326 0.080 Uiso 1 1 calc R
C10 C 0.6975(8) 0.8385(6) 0.39038(19) 0.0679(16) Uani 1 1 d .
H10A H 0.7051 0.9291 0.3830 0.081 Uiso 1 1 calc R
H10B H 0.5697 0.8165 0.3904 0.081 Uiso 1 1 calc R
C11 C 0.7805(10) 0.7575(7) 0.3579(2) 0.0790(19) Uani 1 1 d .
H11A H 0.9118 0.7676 0.3613 0.095 Uiso 1 1 calc R
H11B H 0.7533 0.6671 0.3624 0.095 Uiso 1 1 calc R
C12 C 0.7118(10) 0.7935(7) 0.3144(2) 0.0792(19) Uani 1 1 d .
H12A H 0.5817 0.7774 0.3108 0.095 Uiso 1 1 calc R
H12B H 0.7298 0.8856 0.3110 0.095 Uiso 1 1 calc R
C13 C 0.7990(10) 0.7240(7) 0.2808(2) 0.083(2) Uani 1 1 d .
H13A H 0.7693 0.6328 0.2820 0.100 Uiso 1 1 calc R
H13B H 0.9302 0.7322 0.2858 0.100 Uiso 1 1 calc R
C14 C 0.7399(10) 0.7739(7) 0.2374(2) 0.084(2) Uani 1 1 d .
H14A H 0.6092 0.7624 0.2321 0.101 Uiso 1 1 calc R
H14B H 0.7643 0.8660 0.2367 0.101 Uiso 1 1 calc R
C15 C 0.8294(11) 0.7111(8) 0.2035(2) 0.101(2) Uani 1 1 d .
H15A H 0.8028 0.6192 0.2038 0.121 Uiso 1 1 calc R
H15B H 0.9602 0.7211 0.2090 0.121 Uiso 1 1 calc R
C16 C 0.7729(12) 0.7628(9) 0.1611(2) 0.117(3) Uani 1 1 d .
H16A H 0.6455 0.7465 0.1542 0.175 Uiso 1 1 calc R
H16B H 0.8420 0.7208 0.1413 0.175 Uiso 1 1 calc R
H16C H 0.7950 0.8542 0.1606 0.175 Uiso 1 1 calc R

loop_
_atom_site_aniso_label
_atom_site_aniso_U_11
_atom_site_aniso_U_22
_atom_site_aniso_U_33
_atom_site_aniso_U_23
_atom_site_aniso_U_13
_atom_site_aniso_U_12
Zn1 0.0457(4) 0.0524(4) 0.0581(4) 0.0019(3) 0.0055(3) -0.0014(3)
Cl1 0.0479(8) 0.0753(10) 0.0675(10) 0.0018(8) 0.0108(6) 0.0091(7)
Cl2 0.0630(8) 0.0729(10) 0.0576(9) 0.0086(7) 0.0101(7) -0.0045(7)
Cl3 0.0470(8) 0.0755(10) 0.0759(10) -0.0056(8) -0.0053(7) -0.0045(7)
Cl4 0.1229(15) 0.0509(9) 0.0702(11) 0.0090(8) 0.0197(9) -0.0013(9)
N1 0.098(4) 0.061(3) 0.048(3) 0.000(2) 0.010(3) 0.006(3)
N2 0.058(3) 0.073(3) 0.062(3) 0.011(3) 0.003(2) 0.001(2)
C1 0.098(5) 0.125(7) 0.053(4) 0.011(4) -0.002(4) -0.009(5)
C2 0.091(5) 0.092(5) 0.054(4) -0.003(4) 0.013(3) 0.003(4)
C3 0.103(6) 0.145(8) 0.060(5) 0.017(5) 0.010(4) -0.010(5)
C4 0.092(5) 0.113(6) 0.063(5) -0.003(4) 0.006(4) 0.001(4)
C5 0.087(5) 0.169(9) 0.071(5) 0.022(5) 0.011(4) -0.010(6)
C6 0.082(5) 0.123(6) 0.060(5) 0.003(4) 0.007(4) 0.006(4)
C7 0.096(6) 0.216(11) 0.063(5) 0.019(6) 0.014(4) -0.014(6)
C8 0.116(7) 0.165(9) 0.078(6) 0.013(6) 0.011(5) 0.019(6)
C9 0.064(4) 0.060(4) 0.077(4) 0.004(3) 0.005(3) 0.009(3)
C10 0.060(4) 0.079(4) 0.065(4) 0.009(3) 0.009(3) 0.003(3)
C11 0.081(4) 0.074(4) 0.084(5) 0.000(4) 0.011(4) 0.002(4)
C12 0.083(5) 0.080(5) 0.076(5) 0.000(4) 0.012(4) 0.005(4)
C13 0.093(5) 0.077(5) 0.081(5) -0.010(4) 0.014(4) 0.005(4)
C14 0.092(5) 0.081(5) 0.078(5) -0.010(4) 0.009(4) 0.006(4)
C15 0.107(6) 0.102(6) 0.094(6) -0.022(5) 0.017(5) 0.000(5)
C16 0.126(7) 0.147(8) 0.078(6) -0.016(6) 0.008(5) -0.007(6)

loop_
_atom_type_symbol
_atom_type_description
_atom_type_scat_dispersion_real
_atom_type_scat_dispersion_imag
_atom_type_scat_source
C C 0.0033 0.0016 'International Tables Vol C Tables 4.2.6.8 and 6.1.1.4'
H H 0.0000 0.0000 'International Tables Vol C Tables 4.2.6.8 and 6.1.1.4'
N N 0.0061 0.0033 'International Tables Vol C Tables 4.2.6.8 and 6.1.1.4'
Cl Cl 0.1484 0.1585 'International Tables Vol C Tables 4.2.6.8 and 6.1.1.4'
Zn Zn 0.2839 1.4301 'International Tables Vol C Tables 4.2.6.8 and 6.1.1.4'

loop_
_geom_angle_atom_site_label_1
_geom_angle_atom_site_label_2
_geom_angle_atom_site_label_3
_geom_angle
Cl4 Zn1 Cl1 111.39(7)
Cl4 Zn1 Cl3 110.24(7)
Cl1 Zn1 Cl3 108.23(6)
Cl4 Zn1 Cl2 109.81(6)
Cl1 Zn1 Cl2 111.57(6)
Cl3 Zn1 Cl2 105.43(6)
C1 N1 H1A 109.5
C1 N1 H1B 109.5
H1A N1 H1B 109.5
C1 N1 H1C 109.5
H1A N1 H1C 109.5
H1B N1 H1C 109.5
C9 N2 H2A 109.5
C9 N2 H2B 109.5
H2A N2 H2B 109.5
C9 N2 H2C 109.5
H2A N2 H2C 109.5
H2B N2 H2C 109.5
C2 C1 N1 115.5(6)
C2 C1 H1D 108.4
N1 C1 H1D 108.4
C2 C1 H1E 108.4
N1 C1 H1E 108.4
H1D C1 H1E 107.5
C1 C2 C3 115.4(6)
C1 C2 H2D 108.4
C3 C2 H2D 108.4
C1 C2 H2E 108.4
C3 C2 H2E 108.4
H2D C2 H2E 107.5
C4 C3 C2 122.1(7)
C4 C3 H3A 106.8
C2 C3 H3A 106.8
C4 C3 H3B 106.8
C2 C3 H3B 106.8
H3A C3 H3B 106.6
C3 C4 C5 121.2(7)
C3 C4 H4A 107.0
C5 C4 H4A 107.0
C3 C4 H4B 107.0
C5 C4 H4B 107.0
H4A C4 H4B 106.8
C6 C5 C4 125.8(7)
C6 C5 H5A 105.9
C4 C5 H5A 105.9
C6 C5 H5B 105.9
C4 C5 H5B 105.9
H5A C5 H5B 106.2
C5 C6 C7 124.8(7)
C5 C6 H6A 106.1
C7 C6 H6A 106.1
C5 C6 H6B 106.1
C7 C6 H6B 106.1
H6A C6 H6B 106.3
C8 C7 C6 126.1(8)
C8 C7 H7A 105.8
C6 C7 H7A 105.8
C8 C7 H7B 105.8
C6 C7 H7B 105.8
H7A C7 H7B 106.2
C7 C8 H8A 109.5
C7 C8 H8B 109.5
H8A C8 H8B 109.5
C7 C8 H8C 109.5
H8A C8 H8C 109.5
H8B C8 H8C 109.5
N2 C9 C10 112.6(5)
N2 C9 H9A 109.1
C10 C9 H9A 109.1
N2 C9 H9B 109.1
C10 C9 H9B 109.1
H9A C9 H9B 107.8
C9 C10 C11 112.9(5)
C9 C10 H10A 109.0
C11 C10 H10A 109.0
C9 C10 H10B 109.0
C11 C10 H10B 109.0
H10A C10 H10B 107.8
C12 C11 C10 113.2(6)
C12 C11 H11A 108.9
C10 C11 H11A 108.9
C12 C11 H11B 108.9
C10 C11 H11B 108.9
H11A C11 H11B 107.7
C13 C12 C11 115.9(6)
C13 C12 H12A 108.3
C11 C12 H12A 108.3
C13 C12 H12B 108.3
C11 C12 H12B 108.3
H12A C12 H12B 107.4
C12 C13 C14 113.9(6)
C12 C13 H13A 108.8
C14 C13 H13A 108.8
C12 C13 H13B 108.8
C14 C13 H13B 108.8
H13A C13 H13B 107.7
C15 C14 C13 115.4(6)
C15 C14 H14A 108.4
C13 C14 H14A 108.4
C15 C14 H14B 108.4
C13 C14 H14B 108.4
H14A C14 H14B 107.5
C14 C15 C16 114.9(7)
C14 C15 H15A 108.5
C16 C15 H15A 108.5
C14 C15 H15B 108.5
C16 C15 H15B 108.5
H15A C15 H15B 107.5
C15 C16 H16A 109.5
C15 C16 H16B 109.5
H16A C16 H16B 109.5
C15 C16 H16C 109.5
H16A C16 H16C 109.5
H16B C16 H16C 109.5

loop_
_geom_bond_atom_site_label_1
_geom_bond_atom_site_label_2
_geom_bond_distance
Zn1 Cl4 2.2401(17)
Zn1 Cl1 2.2504(15)
Zn1 Cl3 2.2659(15)
Zn1 Cl2 2.2727(16)
N1 C1 1.455(7)
N1 H1A 0.8900
N1 H1B 0.8900
N1 H1C 0.8900
N2 C9 1.466(7)
N2 H2A 0.8900
N2 H2B 0.8900
N2 H2C 0.8900
C1 C2 1.435(9)
C1 H1D 0.9700
C1 H1E 0.9700
C2 C3 1.482(9)
C2 H2D 0.9700
C2 H2E 0.9700
C3 C4 1.432(9)
C3 H3A 0.9700
C3 H3B 0.9700
C4 C5 1.445(10)
C4 H4A 0.9700
C4 H4B 0.9700
C5 C6 1.415(9)
C5 H5A 0.9700
C5 H5B 0.9700
C6 C7 1.433(10)
C6 H6A 0.9700
C6 H6B 0.9700
C7 C8 1.387(10)
C7 H7A 0.9700
C7 H7B 0.9700
C8 H8A 0.9600
C8 H8B 0.9600
C8 H8C 0.9600
C9 C10 1.472(8)
C9 H9A 0.9700
C9 H9B 0.9700
C10 C11 1.520(9)
C10 H10A 0.9700
C10 H10B 0.9700
C11 C12 1.504(9)
C11 H11A 0.9700
C11 H11B 0.9700
C12 C13 1.502(9)
C12 H12A 0.9700
C12 H12B 0.9700
C13 C14 1.527(9)
C13 H13A 0.9700
C13 H13B 0.9700
C14 C15 1.486(9)
C14 H14A 0.9700
C14 H14B 0.9700
C15 C16 1.501(10)
C15 H15A 0.9700
C15 H15B 0.9700
C16 H16A 0.9600
C16 H16B 0.9600
C16 H16C 0.9600

loop_
_geom_hbond_atom_site_label_D
_geom_hbond_atom_site_label_H
_geom_hbond_atom_site_label_A
_geom_hbond_distance_DH
_geom_hbond_distance_HA
_geom_hbond_distance_DA
_geom_hbond_angle_DHA
_geom_hbond_site_symmetry_A
N1 H1C Cl2 0.89 2.44 3.281(5) 157.6 .
N1 H1C Cl4 0.89 2.83 3.274(5) 112.0 .
N2 H2C Cl2 0.89 2.50 3.355(5) 160.1 .
N2 H2C Cl3 0.89 2.95 3.447(5) 117.3 .
N1 H1A Cl3 0.89 2.64 3.306(5) 132.6 3_666
N1 H1A Cl4 0.89 2.98 3.743(5) 144.6 3_666
N1 H1B Cl1 0.89 2.67 3.437(5) 145.6 3_566
N2 H2A Cl3 0.89 2.48 3.303(5) 153.4 3_676
N2 H2B Cl1 0.89 2.41 3.266(5) 161.3 1_655

loop_
_geom_torsion_atom_site_label_1
_geom_torsion_atom_site_label_2
_geom_torsion_atom_site_label_3
_geom_torsion_atom_site_label_4
_geom_torsion
N1 C1 C2 C3 174.8(6)
C1 C2 C3 C4 177.8(8)
C2 C3 C4 C5 173.6(8)
C3 C4 C5 C6 179.5(9)
C4 C5 C6 C7 179.1(9)
C5 C6 C7 C8 -179.7(10)
N2 C9 C10 C11 -176.5(5)
C9 C10 C11 C12 -169.6(6)
C10 C11 C12 C13 175.5(6)
C11 C12 C13 C14 -173.7(6)
C12 C13 C14 C15 177.5(7)
C13 C14 C15 C16 -178.9(7)
